data_4335681
loop_
_publ_author_name
'Mohammad Reza Halvagar'
'William B. Tolman'

_publ_contact_author_email wtolman@umn.edu
_publ_contact_author_name 'William B. Tolman'
_publ_section_title
;
 Isolation of a 2-Hydroxytetrahydrofuran Complex from Copper-Promoted
 Hydroxylation of THF
;
_journal_name_full 'Inorganic Chemistry'
_journal_page_first 8306
_journal_page_last 8308
_journal_paper_doi 10.1021/ic401446s
_journal_volume 52
_journal_year 2013
_chemical_formula_moiety 'C64 H78 Cu2 N12 Na2 O8'
_chemical_formula_sum 'C64 H78 Cu2 N12 Na2 O8'
_chemical_formula_weight 1316.47
_chemical_name_common LCu(OTHF)Na
_space_group_IT_number 29
_symmetry_cell_setting orthorhombic
_symmetry_Int_Tables_number 29
_symmetry_space_group_name_Hall 'P 2c -2ac'
_symmetry_space_group_name_H-M 'P c a 21'
_atom_sites_solution_hydrogens geom
_atom_sites_solution_primary direct
_atom_sites_solution_secondary difmap
_audit_creation_method SHELXL-97
_cell_angle_alpha 90.00
_cell_angle_beta 90.00
_cell_angle_gamma 90.00
_cell_formula_units_Z 4
_cell_length_a 14.131(4)
_cell_length_b 16.013(5)
_cell_length_c 32.378(10)
_cell_measurement_reflns_used 10215
_cell_measurement_temperature 100(2)
_cell_measurement_theta_max 23.25
_cell_measurement_theta_min 1.79
_cell_volume 7326(4)
_computing_cell_refinement 'SMART, Bruker'
_computing_data_collection 'SMART, Bruker'
_computing_data_reduction 'SMART, Bruker'
_computing_publication_material 'SMART, Bruker'
_computing_structure_refinement 'SHELXL-97 (Sheldrick, 1997)'
_computing_structure_solution 'SHELXS-97 (Sheldrick, 1990)'
_diffrn_ambient_temperature 100(2)
_diffrn_measured_fraction_theta_full 0.995
_diffrn_measured_fraction_theta_max 0.995
_diffrn_measurement_device_type 'Bruker SMART Platform, CCD'
_diffrn_measurement_method 'area detector, omega scans per phi'
_diffrn_radiation_monochromator graphite
_diffrn_radiation_probe neutron
_diffrn_radiation_source 'fine-focus sealed tube'
_diffrn_radiation_type MoK\a
_diffrn_radiation_wavelength 0.71073
_diffrn_reflns_av_R_equivalents 0.1767
_diffrn_reflns_av_sigmaI/netI 0.2276
_diffrn_reflns_limit_h_max 15
_diffrn_reflns_limit_h_min -15
_diffrn_reflns_limit_k_max 14
_diffrn_reflns_limit_k_min -17
_diffrn_reflns_limit_l_max 35
_diffrn_reflns_limit_l_min -35
_diffrn_reflns_number 32342
_diffrn_reflns_theta_full 23.25
_diffrn_reflns_theta_max 23.25
_diffrn_reflns_theta_min 1.79
_exptl_absorpt_coefficient_mu 0.648
_exptl_absorpt_correction_T_max 0.9808
_exptl_absorpt_correction_T_min 0.9621
_exptl_absorpt_correction_type multi-scan
_exptl_absorpt_process_details 'SADABS, R. Blessing, 1995'
_exptl_crystal_colour 'pale green'
_exptl_crystal_density_diffrn 1.193
_exptl_crystal_density_meas 1.193
_exptl_crystal_description Block
_exptl_crystal_F_000 2759
_exptl_crystal_recrystallization_method 'Et2O diffused slowly into the MeCN solution at -20 \%C '
_exptl_crystal_size_max 0.06
_exptl_crystal_size_mid 0.03
_exptl_crystal_size_min 0.03
_refine_diff_density_max 0.755
_refine_diff_density_min -0.734
_refine_diff_density_rms 0.102
_refine_ls_abs_structure_details 'Flack H D (1983), Acta Cryst. A39, 876-881'
_refine_ls_abs_structure_Flack 0.48(3)
_refine_ls_extinction_method none
_refine_ls_goodness_of_fit_ref 0.897
_refine_ls_hydrogen_treatment mixed
_refine_ls_matrix_type full
_refine_ls_number_parameters 739
_refine_ls_number_reflns 10215
_refine_ls_number_restraints 827
_refine_ls_restrained_S_all 0.877
_refine_ls_R_factor_all 0.1657
_refine_ls_R_factor_gt 0.0916
_refine_ls_shift/su_max 0.002
_refine_ls_shift/su_mean 0.000
_refine_ls_structure_factor_coef Fsqd
_refine_ls_weighting_details 'calc w=1/[\s^2^(Fo^2^)+(0.0992P)^2^+0.0000P] where P=(Fo^2^+2Fc^2^)/3'
_refine_ls_weighting_scheme calc
_refine_ls_wR_factor_gt 0.1953
_refine_ls_wR_factor_ref 0.2277
_reflns_number_gt 4748
_reflns_number_total 10215
_reflns_threshold_expression >2sigma(I)
_cod_data_source_file ic401446s_si_003_2.cif
_cod_data_source_block 4
_cod_database_code 4335681

loop_
_symmetry_equiv_pos_as_xyz
'x, y, z'
'-x, -y, z+1/2'
'-x+1/2, y, z+1/2'
'x+1/2, -y, z'

loop_
_atom_site_label
_atom_site_type_symbol
_atom_site_fract_x
_atom_site_fract_y
_atom_site_fract_z
_atom_site_U_iso_or_equiv
_atom_site_adp_type
_atom_site_occupancy
_atom_site_symmetry_multiplicity
_atom_site_calc_flag
_atom_site_refinement_flags
Cu2 Cu 0.29253(10) 0.60973(10) 0.29110(5) 0.0316(4) Uani 1 1 d U
Cu1 Cu 0.44596(10) 0.60867(10) 0.15884(5) 0.0329(4) Uani 1 1 d U
Na2 Na 0.4684(4) 0.7533(3) 0.33366(17) 0.0388(14) Uani 1 1 d .
Na1 Na 0.2729(4) 0.7496(3) 0.11563(18) 0.0424(15) Uani 1 1 d .
O2 O 0.2214(6) 0.6791(5) 0.1745(3) 0.036(2) Uani 1 1 d U
O4 O 0.5227(6) 0.6821(5) 0.2748(3) 0.033(2) Uani 1 1 d U
O1 O 0.4218(6) 0.6884(5) 0.1163(3) 0.032(2) Uani 1 1 d U
O5 O 0.4195(6) 0.3609(6) 0.1407(4) 0.063(3) Uani 1 1 d DU
O7 O 0.1614(6) 0.6631(6) 0.3363(3) 0.049(2) Uani 1 1 d U
O6 O 0.3122(6) 0.3579(6) 0.3155(3) 0.0404(8) Uani 1 1 d U
O8 O 0.5785(7) 0.6552(6) 0.1126(3) 0.056(2) Uani 1 1 d U
O3 O 0.3210(6) 0.6891(5) 0.3327(3) 0.033(2) Uani 1 1 d U
N11 N 0.2658(7) 0.5270(8) 0.2495(4) 0.027(2) Uani 1 1 d U
N7 N 0.4749(6) 0.5301(8) 0.2024(4) 0.028(2) Uani 1 1 d DU
N10 N 0.3292(10) 0.5044(6) 0.3197(5) 0.0404(8) Uani 1 1 d U
N2 N 0.4873(7) 0.6831(6) 0.2051(3) 0.026(2) Uani 1 1 d U
N1 N 0.2500(8) 0.6844(7) 0.2451(3) 0.031(2) Uani 1 1 d U
N6 N 0.4099(9) 0.5013(6) 0.1277(5) 0.036(2) Uani 1 1 d U
N9 N 0.5668(9) 0.7008(7) 0.3993(4) 0.050(3) Uani 1 1 d U
N5 N 0.1852(9) 0.7001(9) 0.0470(4) 0.065(3) Uani 1 1 d U
N8 N 0.6066(9) 0.8491(8) 0.3473(5) 0.066(4) Uani 1 1 d U
N4 N 0.1336(9) 0.8359(8) 0.0994(4) 0.060(3) Uani 1 1 d U
N12 N 0.4227(12) 0.9196(9) 0.3263(6) 0.091(5) Uani 1 1 d U
N3 N 0.3198(9) 0.9172(8) 0.1210(5) 0.062(3) Uani 1 1 d DU
C38 C 0.2397(9) 0.5543(9) 0.2124(4) 0.031(3) Uani 1 1 d U
C62 C 0.5972(12) 0.6058(11) 0.0772(6) 0.075(4) Uani 1 1 d U
H76 H 0.5793 0.5469 0.0822 0.090 Uiso 1 1 calc R
H77 H 0.6652 0.6082 0.0700 0.090 Uiso 1 1 calc R
C58 C 0.1363(12) 0.6158(12) 0.3721(5) 0.070(5) Uani 1 1 d U
H69 H 0.0687 0.6246 0.3789 0.085 Uiso 1 1 calc R
H70 H 0.1465 0.5555 0.3670 0.085 Uiso 1 1 calc R
C39 C 0.2058(10) 0.4978(8) 0.1825(7) 0.0404(8) Uani 1 1 d U
H35 H 0.1797 0.5153 0.1569 0.048 Uiso 1 1 calc R
C63 C 0.5341(14) 0.6454(12) 0.0412(5) 0.084(5) Uani 1 1 d U
H74 H 0.5703 0.6498 0.0151 0.101 Uiso 1 1 calc R
H75 H 0.4763 0.6120 0.0363 0.101 Uiso 1 1 calc R
C59 C 0.1930(14) 0.6426(12) 0.4047(5) 0.086(5) Uani 1 1 d U
H67 H 0.2468 0.6038 0.4086 0.103 Uiso 1 1 calc R
H68 H 0.1559 0.6447 0.4306 0.103 Uiso 1 1 calc R
C40 C 0.2136(9) 0.4149(9) 0.1935(5) 0.039(3) Uani 1 1 d U
H34 H 0.1964 0.3737 0.1738 0.047 Uiso 1 1 calc R
C64 C 0.5102(15) 0.7311(11) 0.0584(5) 0.078(5) Uani 1 1 d U
H72 H 0.5600 0.7725 0.0517 0.093 Uiso 1 1 calc R
H73 H 0.4486 0.7514 0.0479 0.093 Uiso 1 1 calc R
C60 C 0.2274(11) 0.7256(11) 0.3940(5) 0.056(4) Uani 1 1 d U
H65 H 0.2901 0.7370 0.4064 0.068 Uiso 1 1 calc R
H66 H 0.1822 0.7697 0.4024 0.068 Uiso 1 1 calc R
C41 C 0.2443(9) 0.3895(10) 0.2308(4) 0.037(3) Uani 1 1 d U
H33 H 0.2495 0.3314 0.2364 0.045 Uiso 1 1 calc R
C61 C 0.5064(11) 0.7150(10) 0.1018(4) 0.048(3) Uani 1 1 d U
H78 H 0.5219 0.7683 0.1163 0.057 Uiso 1 1 calc R
C57 C 0.2333(10) 0.7182(9) 0.3486(4) 0.0404(8) Uani 1 1 d U
H71 H 0.2199 0.7742 0.3362 0.048 Uiso 1 1 calc R
C37 C 0.2680(10) 0.4457(10) 0.2604(5) 0.0404(8) Uani 1 1 d U
C36 C 0.3039(10) 0.4383(8) 0.3040(4) 0.0404(8) Uani 1 1 d U
C35 C 0.3701(12) 0.5008(7) 0.3602(6) 0.038(4) Uani 1 1 d U
C42 C 0.3534(10) 0.4455(9) 0.3916(4) 0.041(3) Uani 1 1 d U
H38 H 0.3065 0.4036 0.3880 0.050 Uiso 1 1 calc R
C43 C 0.4026(12) 0.4489(10) 0.4281(5) 0.052(4) Uani 1 1 d U
H37 H 0.3880 0.4118 0.4500 0.062 Uiso 1 1 calc R
C44 C 0.4701(13) 0.5043(9) 0.4321(6) 0.043(4) Uani 1 1 d U
H36 H 0.4998 0.5087 0.4583 0.051 Uiso 1 1 calc R
C33 C 0.5007(10) 0.5555(9) 0.4020(4) 0.037(3) Uani 1 1 d U
C32 C 0.5853(10) 0.6094(10) 0.4062(5) 0.052(3) Uani 1 1 d U
H40 H 0.6337 0.5905 0.3862 0.063 Uiso 1 1 calc R
H41 H 0.6118 0.6020 0.4343 0.063 Uiso 1 1 calc R
C45 C 0.5022(11) 0.7258(9) 0.4331(4) 0.053(4) Uani 1 1 d U
H42 H 0.4828 0.7840 0.4292 0.079 Uiso 1 1 calc R
H43 H 0.5350 0.7203 0.4597 0.079 Uiso 1 1 calc R
H44 H 0.4462 0.6897 0.4329 0.079 Uiso 1 1 calc R
C31 C 0.6607(12) 0.7419(11) 0.3991(6) 0.065(4) Uani 1 1 d U
H45 H 0.7013 0.7169 0.3775 0.078 Uiso 1 1 calc R
H46 H 0.6921 0.7342 0.4261 0.078 Uiso 1 1 calc R
C30 C 0.6465(13) 0.8348(11) 0.3905(6) 0.083(5) Uani 1 1 d U
H47 H 0.6024 0.8585 0.4112 0.099 Uiso 1 1 calc R
H48 H 0.7078 0.8642 0.3931 0.099 Uiso 1 1 calc R
C56 C 0.6735(10) 0.8250(9) 0.3135(5) 0.063(4) Uani 1 1 d U
H62 H 0.6429 0.8336 0.2867 0.095 Uiso 1 1 calc R
H63 H 0.6908 0.7661 0.3165 0.095 Uiso 1 1 calc R
H64 H 0.7305 0.8596 0.3152 0.095 Uiso 1 1 calc R
C46 C 0.5784(14) 0.9400(11) 0.3354(9) 0.130(7) Uani 1 1 d DU
H60 H 0.6270 0.9795 0.3455 0.156 Uiso 1 1 calc R
H61 H 0.5748 0.9452 0.3050 0.156 Uiso 1 1 calc R
C47 C 0.4906(15) 0.9598(12) 0.3528(8) 0.142(7) Uani 1 1 d DU
H58 H 0.4807 1.0210 0.3532 0.170 Uiso 1 1 calc R
H59 H 0.4860 0.9382 0.3814 0.170 Uiso 1 1 calc R
C48 C 0.3868(12) 0.9485(9) 0.2903(6) 0.065(4) Uani 1 1 d U
H53 H 0.4385 0.9488 0.2697 0.078 Uiso 1 1 calc R
H54 H 0.3674 1.0072 0.2946 0.078 Uiso 1 1 calc R
C55 C 0.3523(17) 0.9342(10) 0.3592(6) 0.091(5) Uani 1 1 d U
H55 H 0.2898 0.9163 0.3496 0.137 Uiso 1 1 calc R
H56 H 0.3506 0.9938 0.3660 0.137 Uiso 1 1 calc R
H57 H 0.3699 0.9021 0.3838 0.137 Uiso 1 1 calc R
C49 C 0.3067(10) 0.9039(9) 0.2724(4) 0.036(3) Uani 1 1 d U
C54 C 0.2249(11) 0.9372(10) 0.2639(5) 0.059(4) Uani 1 1 d U
H49 H 0.2178 0.9952 0.2694 0.071 Uiso 1 1 calc R
C53 C 0.1467(10) 0.8952(9) 0.2475(4) 0.043(3) Uani 1 1 d U
H50 H 0.0894 0.9235 0.2411 0.051 Uiso 1 1 calc R
C52 C 0.1573(10) 0.8089(9) 0.2410(5) 0.054(4) Uani 1 1 d U
H51 H 0.1047 0.7765 0.2321 0.065 Uiso 1 1 calc R
C51 C 0.2418(11) 0.7719(9) 0.2474(5) 0.048(4) Uani 1 1 d U
C50 C 0.3159(10) 0.8195(8) 0.2638(3) 0.028(3) Uani 1 1 d U
H52 H 0.3748 0.7930 0.2692 0.034 Uiso 1 1 calc R
C1 C 0.2359(9) 0.6499(9) 0.2088(4) 0.031(3) Uani 1 1 d U
C34 C 0.4508(9) 0.5523(8) 0.3666(4) 0.030(3) Uani 1 1 d U
H39 H 0.4709 0.5867 0.3443 0.036 Uiso 1 1 calc R
C17 C 0.5061(7) 0.5580(8) 0.2380(4) 0.028(3) Uani 1 1 d DU
C18 C 0.5293(10) 0.5030(8) 0.2678(7) 0.0404(8) Uani 1 1 d DU
H3 H 0.5476 0.5224 0.2944 0.048 Uiso 1 1 calc R
C19 C 0.5263(10) 0.4141(9) 0.2594(5) 0.043(3) Uani 1 1 d DU
H2 H 0.5457 0.3744 0.2795 0.052 Uiso 1 1 calc R
C20 C 0.4937(9) 0.3891(10) 0.2204(5) 0.042(3) Uani 1 1 d DU
H1 H 0.4893 0.3315 0.2136 0.050 Uiso 1 1 calc R
C16 C 0.4686(10) 0.4482(10) 0.1926(5) 0.0404(8) Uani 1 1 d DU
C15 C 0.4285(9) 0.4247(9) 0.1526(5) 0.0404(8) Uani 1 1 d DU
C14 C 0.3632(11) 0.4968(8) 0.0922(6) 0.030(3) Uani 1 1 d U
C21 C 0.3926(10) 0.4399(11) 0.0603(5) 0.053(4) Uani 1 1 d U
H6 H 0.4423 0.4011 0.0651 0.064 Uiso 1 1 calc R
C22 C 0.3484(11) 0.4425(10) 0.0238(4) 0.049(4) Uani 1 1 d U
H5 H 0.3686 0.4039 0.0033 0.059 Uiso 1 1 calc R
C23 C 0.2707(15) 0.5003(10) 0.0124(7) 0.056(5) Uani 1 1 d U
H4 H 0.2387 0.5009 -0.0134 0.068 Uiso 1 1 calc R
C12 C 0.2521(11) 0.5529(9) 0.0450(5) 0.045(3) Uani 1 1 d U
C13 C 0.2932(10) 0.5519(11) 0.0830(5) 0.046(4) Uani 1 1 d U
H7 H 0.2726 0.5904 0.1034 0.055 Uiso 1 1 calc R
C11 C 0.1593(13) 0.6099(11) 0.0383(6) 0.074(4) Uani 1 1 d U
H8 H 0.1362 0.6042 0.0096 0.089 Uiso 1 1 calc R
H9 H 0.1084 0.5917 0.0573 0.089 Uiso 1 1 calc R
C24 C 0.2574(15) 0.7268(12) 0.0179(7) 0.100(7) Uani 1 1 d U
H10 H 0.3164 0.6968 0.0235 0.150 Uiso 1 1 calc R
H11 H 0.2680 0.7870 0.0208 0.150 Uiso 1 1 calc R
H12 H 0.2364 0.7146 -0.0103 0.150 Uiso 1 1 calc R
C10 C 0.0958(14) 0.7474(13) 0.0468(7) 0.088(6) Uani 1 1 d U
H13 H 0.0706 0.7456 0.0183 0.106 Uiso 1 1 calc R
H14 H 0.0504 0.7166 0.0644 0.106 Uiso 1 1 calc R
C9 C 0.0944(15) 0.8285(12) 0.0591(6) 0.089(5) Uani 1 1 d U
H15 H 0.0284 0.8493 0.0592 0.106 Uiso 1 1 calc R
H16 H 0.1313 0.8630 0.0395 0.106 Uiso 1 1 calc RD
C25 C 0.0633(11) 0.8180(12) 0.1310(5) 0.078(5) Uani 1 1 d U
H17 H 0.0411 0.7604 0.1279 0.117 Uiso 1 1 calc R
H18 H 0.0098 0.8564 0.1280 0.117 Uiso 1 1 calc R
H19 H 0.0918 0.8251 0.1583 0.117 Uiso 1 1 calc R
C8 C 0.1502(11) 0.9294(11) 0.1030(7) 0.094(6) Uani 1 1 d U
H20 H 0.1417 0.9533 0.0750 0.113 Uiso 1 1 calc RD
H21 H 0.0986 0.9521 0.1203 0.113 Uiso 1 1 calc R
C7 C 0.2254(9) 0.9577(8) 0.1168(4) 0.0404(8) Uani 1 1 d U
H22 H 0.2096 0.9773 0.1449 0.048 Uiso 1 1 calc RD
H23 H 0.2374 1.0087 0.1003 0.048 Uiso 1 1 calc R
C26 C 0.3903(13) 0.9289(11) 0.0895(5) 0.071(5) Uani 1 1 d U
H24 H 0.3674 0.9052 0.0634 0.107 Uiso 1 1 calc R
H25 H 0.4489 0.9007 0.0976 0.107 Uiso 1 1 calc R
H26 H 0.4025 0.9887 0.0858 0.107 Uiso 1 1 calc R
C6 C 0.3546(9) 0.9510(8) 0.1593(5) 0.047(3) Uani 1 1 d U
H27 H 0.3033 0.9497 0.1802 0.056 Uiso 1 1 calc RD
H28 H 0.3731 1.0100 0.1551 0.056 Uiso 1 1 calc R
C5 C 0.4372(9) 0.9035(9) 0.1752(5) 0.045(4) Uani 1 1 d U
C27 C 0.5266(9) 0.9400(9) 0.1839(4) 0.0404(8) Uani 1 1 d U
H31 H 0.5347 0.9981 0.1792 0.048 Uiso 1 1 calc R
C28 C 0.6007(11) 0.8957(9) 0.1984(5) 0.062(4) Uani 1 1 d U
H30 H 0.6603 0.9221 0.2024 0.074 Uiso 1 1 calc R
C29 C 0.5898(9) 0.8113(8) 0.2077(4) 0.033(3) Uani 1 1 d U
H29 H 0.6408 0.7803 0.2191 0.040 Uiso 1 1 calc R
C4 C 0.4251(9) 0.8176(8) 0.1836(4) 0.034(3) Uani 1 1 d U
H32 H 0.3661 0.7913 0.1783 0.041 Uiso 1 1 calc R
C3 C 0.5001(9) 0.7717(8) 0.1999(4) 0.025(3) Uani 1 1 d U
C2 C 0.5038(9) 0.6518(8) 0.2404(4) 0.028(3) Uani 1 1 d U

loop_
_atom_site_aniso_label
_atom_site_aniso_U_11
_atom_site_aniso_U_22
_atom_site_aniso_U_33
_atom_site_aniso_U_23
_atom_site_aniso_U_13
_atom_site_aniso_U_12
Cu2 0.0279(9) 0.0209(9) 0.0460(10) 0.0030(10) -0.0025(8) 0.0039(8)
Cu1 0.0326(10) 0.0206(9) 0.0454(10) -0.0012(10) 0.0013(8) -0.0032(8)
Na2 0.029(3) 0.033(3) 0.055(4) 0.001(3) 0.007(3) -0.007(3)
Na1 0.040(3) 0.037(3) 0.050(3) 0.016(3) -0.005(3) -0.002(3)
O2 0.046(6) 0.029(5) 0.033(5) 0.006(4) -0.001(4) -0.018(5)
O4 0.031(5) 0.031(5) 0.037(5) -0.001(4) -0.006(4) 0.006(5)
O1 0.040(5) 0.026(5) 0.029(4) -0.002(4) 0.000(4) -0.001(4)
O5 0.027(6) 0.031(5) 0.131(10) -0.013(5) -0.018(6) 0.000(5)
O7 0.039(5) 0.045(6) 0.064(5) 0.000(4) 0.010(4) -0.002(4)
O6 0.034(2) 0.0242(16) 0.063(2) 0.0028(16) -0.0004(17) 0.0028(18)
O8 0.041(5) 0.045(6) 0.081(6) 0.000(5) 0.018(4) 0.002(4)
O3 0.026(4) 0.025(5) 0.047(5) 0.003(4) -0.008(4) 0.008(4)
N11 0.010(6) 0.022(4) 0.050(5) 0.000(4) -0.004(5) -0.002(5)
N7 0.013(6) 0.025(5) 0.047(5) 0.005(4) -0.004(5) 0.005(5)
N10 0.034(2) 0.0242(16) 0.063(2) 0.0028(16) -0.0004(17) 0.0028(18)
N2 0.020(6) 0.021(4) 0.039(4) 0.000(4) -0.004(5) -0.002(5)
N1 0.031(6) 0.020(4) 0.043(4) 0.009(4) -0.009(5) -0.002(5)
N6 0.034(7) 0.031(4) 0.042(5) -0.011(4) -0.002(5) 0.002(4)
N9 0.050(7) 0.036(6) 0.064(7) -0.014(6) -0.004(6) -0.001(5)
N5 0.044(8) 0.075(8) 0.075(9) -0.020(7) -0.034(6) 0.005(6)
N8 0.020(7) 0.030(6) 0.147(11) 0.010(7) -0.021(6) -0.015(5)
N4 0.054(8) 0.035(7) 0.092(9) 0.002(7) -0.011(6) 0.001(6)
N12 0.091(10) 0.029(8) 0.153(13) -0.036(8) -0.060(8) 0.024(8)
N3 0.049(6) 0.033(8) 0.105(9) 0.010(7) -0.028(6) 0.003(6)
C38 0.031(8) 0.031(5) 0.029(6) 0.000(4) 0.009(6) 0.006(6)
C62 0.062(11) 0.053(9) 0.109(10) -0.023(8) 0.045(8) -0.015(7)
C58 0.075(11) 0.076(11) 0.060(8) 0.001(8) 0.014(7) -0.029(8)
C39 0.034(2) 0.0242(16) 0.063(2) 0.0028(16) -0.0004(17) 0.0028(18)
C63 0.096(13) 0.078(11) 0.078(8) -0.029(8) 0.032(8) -0.050(10)
C59 0.101(13) 0.084(12) 0.072(8) 0.026(9) -0.008(9) -0.046(10)
C40 0.015(7) 0.037(6) 0.066(7) -0.006(6) -0.004(7) -0.012(6)
C64 0.107(13) 0.059(10) 0.067(8) 0.014(7) 0.025(8) -0.020(9)
C60 0.046(10) 0.066(10) 0.057(7) 0.007(6) 0.013(6) -0.021(8)
C41 0.020(8) 0.023(6) 0.068(7) -0.002(5) 0.004(6) 0.003(7)
C61 0.049(7) 0.038(7) 0.056(6) 0.009(5) 0.023(6) 0.007(5)
C57 0.034(2) 0.0242(16) 0.063(2) 0.0028(16) -0.0004(17) 0.0028(18)
C37 0.034(2) 0.0242(16) 0.063(2) 0.0028(16) -0.0004(17) 0.0028(18)
C36 0.034(2) 0.0242(16) 0.063(2) 0.0028(16) -0.0004(17) 0.0028(18)
C35 0.050(9) 0.017(9) 0.046(7) 0.005(5) 0.010(6) 0.002(5)
C42 0.038(9) 0.033(8) 0.054(7) 0.006(6) 0.008(6) 0.000(6)
C43 0.071(11) 0.044(9) 0.041(7) 0.023(7) 0.006(7) 0.002(7)
C44 0.037(9) 0.066(12) 0.026(8) 0.011(6) -0.009(7) 0.014(6)
C33 0.041(8) 0.040(8) 0.032(7) 0.001(6) 0.008(5) 0.008(6)
C32 0.054(9) 0.045(7) 0.057(9) 0.000(7) -0.009(7) 0.011(6)
C45 0.068(10) 0.020(8) 0.070(11) -0.016(7) 0.008(8) -0.010(7)
C31 0.046(8) 0.071(8) 0.078(11) -0.005(8) -0.017(8) -0.015(8)
C30 0.068(12) 0.055(8) 0.124(10) -0.043(9) -0.010(9) -0.030(8)
C56 0.041(10) 0.036(9) 0.114(11) 0.036(8) -0.019(7) -0.022(7)
C46 0.093(10) 0.020(8) 0.28(2) -0.005(10) -0.016(13) -0.025(8)
C47 0.103(11) 0.055(11) 0.27(2) -0.083(13) -0.090(12) 0.043(9)
C48 0.060(9) 0.031(8) 0.105(10) -0.015(9) 0.010(8) -0.005(7)
C55 0.159(14) 0.018(9) 0.096(12) 0.020(10) -0.024(11) -0.008(11)
C49 0.044(7) 0.024(6) 0.041(8) 0.009(6) 0.009(5) 0.008(6)
C54 0.051(8) 0.031(8) 0.095(11) -0.006(7) 0.017(8) 0.007(6)
C53 0.046(7) 0.028(7) 0.055(8) 0.001(7) -0.004(7) 0.024(6)
C52 0.037(8) 0.021(6) 0.104(12) 0.000(8) -0.007(8) 0.006(6)
C51 0.050(8) 0.022(5) 0.072(10) 0.004(6) -0.017(7) 0.007(5)
C50 0.045(7) 0.026(6) 0.013(6) 0.002(6) 0.000(6) 0.001(5)
C1 0.021(8) 0.040(5) 0.031(6) -0.002(5) 0.006(6) 0.006(6)
C34 0.032(8) 0.020(7) 0.038(7) 0.008(6) 0.005(5) 0.017(5)
C17 0.008(7) 0.025(5) 0.051(6) 0.002(4) 0.004(6) -0.001(6)
C18 0.034(2) 0.0242(16) 0.063(2) 0.0028(16) -0.0004(17) 0.0028(18)
C19 0.039(9) 0.027(6) 0.064(7) 0.023(6) 0.022(7) 0.005(7)
C20 0.018(8) 0.033(7) 0.074(7) 0.013(5) 0.012(6) 0.000(7)
C16 0.034(2) 0.0242(16) 0.063(2) 0.0028(16) -0.0004(17) 0.0028(18)
C15 0.034(2) 0.0242(16) 0.063(2) 0.0028(16) -0.0004(17) 0.0028(18)
C14 0.025(8) 0.021(9) 0.044(7) -0.004(5) 0.002(6) -0.016(5)
C21 0.023(8) 0.087(11) 0.049(7) -0.022(7) 0.005(6) -0.009(7)
C22 0.057(10) 0.051(9) 0.040(7) -0.017(7) -0.001(7) -0.027(6)
C23 0.055(10) 0.068(13) 0.047(9) -0.003(7) -0.010(8) -0.024(6)
C12 0.029(7) 0.054(8) 0.053(7) 0.011(7) -0.006(6) -0.026(6)
C13 0.043(9) 0.052(10) 0.043(7) 0.006(7) 0.004(6) -0.008(6)
C11 0.075(10) 0.062(8) 0.085(11) 0.010(9) -0.030(8) -0.001(7)
C24 0.118(14) 0.071(14) 0.112(16) -0.004(12) 0.021(11) -0.015(11)
C10 0.066(10) 0.088(10) 0.112(13) -0.017(10) -0.051(9) 0.029(10)
C9 0.094(13) 0.073(10) 0.099(10) 0.004(10) -0.031(9) 0.019(10)
C25 0.051(11) 0.078(12) 0.104(11) 0.019(11) -0.015(8) 0.001(9)
C8 0.019(7) 0.049(8) 0.213(17) -0.007(10) -0.007(9) -0.015(7)
C7 0.034(2) 0.0242(16) 0.063(2) 0.0028(16) -0.0004(17) 0.0028(18)
C26 0.084(10) 0.065(12) 0.066(9) 0.030(9) -0.017(8) 0.022(10)
C6 0.036(7) 0.018(7) 0.086(9) 0.006(7) 0.002(6) 0.002(6)
C5 0.023(6) 0.022(6) 0.090(11) 0.003(7) 0.008(6) 0.000(5)
C27 0.034(2) 0.0242(16) 0.063(2) 0.0028(16) -0.0004(17) 0.0028(18)
C28 0.054(8) 0.023(7) 0.108(12) 0.016(9) -0.024(8) -0.015(6)
C29 0.032(7) 0.017(6) 0.050(8) 0.008(6) -0.006(6) -0.005(5)
C4 0.014(6) 0.017(5) 0.072(10) 0.003(7) 0.004(6) 0.002(5)
C3 0.027(6) 0.026(5) 0.021(6) 0.006(5) 0.002(5) -0.002(5)
C2 0.020(8) 0.031(5) 0.034(6) 0.005(5) 0.004(6) 0.010(6)

loop_
_atom_type_symbol
_atom_type_description
_atom_type_scat_dispersion_real
_atom_type_scat_dispersion_imag
_atom_type_scat_source
C C 0.0030 0.0020 'International Tables Vol C Tables 4.2.6.8 and 6.1.1.4'
H H 0.0000 0.0000 'International Tables Vol C Tables 4.2.6.8 and 6.1.1.4'
Cu Cu 0.3200 1.2650 'International Tables Vol C Tables 4.2.6.8 and 6.1.1.4'
N N 0.0060 0.0030 'International Tables Vol C Tables 4.2.6.8 and 6.1.1.4'
Na Na 0.0360 0.0250 'International Tables Vol C Tables 4.2.6.8 and 6.1.1.4'
O O 0.0110 0.0060 'International Tables Vol C Tables 4.2.6.8 and 6.1.1.4'

loop_
_geom_angle_atom_site_label_1
_geom_angle_atom_site_label_2
_geom_angle_atom_site_label_3
_geom_angle
O3 Cu2 N11 178.5(5)
O3 Cu2 N10 100.5(5)
N11 Cu2 N10 78.1(6)
O3 Cu2 N1 101.1(4)
N11 Cu2 N1 80.3(5)
N10 Cu2 N1 158.3(6)
O3 Cu2 O7 60.9(3)
N11 Cu2 O7 119.8(4)
N10 Cu2 O7 102.1(5)
N1 Cu2 O7 90.5(4)
O3 Cu2 C57 30.4(4)
N11 Cu2 C57 150.4(4)
N10 Cu2 C57 107.9(6)
N1 Cu2 C57 92.0(4)
O7 Cu2 C57 31.1(3)
O1 Cu1 N7 177.9(4)
O1 Cu1 N2 101.2(4)
N7 Cu1 N2 77.3(5)
O1 Cu1 N6 99.2(5)
N7 Cu1 N6 82.3(5)
N2 Cu1 N6 159.5(5)
O1 Cu1 O8 60.3(4)
N7 Cu1 O8 118.1(3)
N2 Cu1 O8 93.0(4)
N6 Cu1 O8 98.0(5)
O1 Cu1 C61 29.1(4)
N7 Cu1 C61 149.0(4)
N2 Cu1 C61 92.6(5)
N6 Cu1 C61 105.9(5)
O8 Cu1 C61 32.2(4)
C61 O1 Cu1 107.6(8)
C57 O7 C58 106.5(12)
C57 O7 Cu2 81.1(7)
C58 O7 Cu2 118.4(9)
C62 O8 C61 107.9(12)
C62 O8 Cu1 117.2(9)
C61 O8 Cu1 79.3(7)
C57 O3 Cu2 107.0(8)
C38 N11 C37 124.1(13)
C38 N11 Cu2 117.3(10)
C37 N11 Cu2 118.4(10)
C17 N7 C16 123.9(13)
C17 N7 Cu1 119.3(10)
C16 N7 Cu1 116.6(10)
C36 N10 C35 117.4(12)
C36 N10 Cu2 117.6(12)
C35 N10 Cu2 124.3(9)
C2 N2 C3 118.2(12)
C2 N2 Cu1 119.4(10)
C3 N2 Cu1 122.4(8)
C1 N1 C51 117.0(12)
C1 N1 Cu2 117.3(9)
C51 N1 Cu2 125.5(9)
C14 N6 C15 120.8(11)
C14 N6 Cu1 126.4(9)
C15 N6 Cu1 112.2(10)
C45 N9 C31 115.7(12)
C45 N9 C32 105.1(11)
C31 N9 C32 106.1(12)
C24 N5 C10 116.6(16)
C24 N5 C11 109.2(14)
C10 N5 C11 106.4(14)
C56 N8 C30 113.5(13)
C56 N8 C46 102.8(14)
C30 N8 C46 117.4(16)
C9 N4 C25 111.2(14)
C9 N4 C8 102.3(14)
C25 N4 C8 104.2(13)
C48 N12 C47 127.7(18)
C48 N12 C55 108.3(15)
C47 N12 C55 87.1(17)
C26 N3 C6 109.1(13)
C26 N3 C7 119.8(13)
C6 N3 C7 102.8(11)
N11 C38 C39 120.2(13)
N11 C38 C1 114.0(13)
C39 C38 C1 125.2(13)
O8 C62 C63 105.3(13)
O8 C62 H76 110.7
C63 C62 H76 110.7
O8 C62 H77 110.7
C63 C62 H77 110.7
H76 C62 H77 108.8
C59 C58 O7 107.9(14)
C59 C58 H69 110.1
O7 C58 H69 110.1
C59 C58 H70 110.1
O7 C58 H70 110.1
H69 C58 H70 108.4
C40 C39 C38 114.4(16)
C40 C39 H35 122.8
C38 C39 H35 122.8
C64 C63 C62 102.4(14)
C64 C63 H74 111.3
C62 C63 H74 111.3
C64 C63 H75 111.3
C62 C63 H75 111.3
H74 C63 H75 109.2
C58 C59 C60 107.1(15)
C58 C59 H67 110.3
C60 C59 H67 110.3
C58 C59 H68 110.3
C60 C59 H68 110.3
H67 C59 H68 108.6
C41 C40 C39 123.3(16)
C41 C40 H34 118.4
C39 C40 H34 118.4
C61 C64 C63 101.8(15)
C61 C64 H72 111.4
C63 C64 H72 111.4
C61 C64 H73 111.4
C63 C64 H73 111.4
H72 C64 H73 109.3
C59 C60 C57 100.5(14)
C59 C60 H65 111.7
C57 C60 H65 111.7
C59 C60 H66 111.7
C57 C60 H66 111.7
H65 C60 H66 109.4
C40 C41 C37 120.8(15)
C40 C41 H33 119.6
C37 C41 H33 119.6
O1 C61 C64 115.5(15)
O1 C61 O8 109.4(12)
C64 C61 O8 109.4(13)
O1 C61 Cu1 43.3(6)
C64 C61 Cu1 144.3(12)
O8 C61 Cu1 68.5(7)
O1 C61 H78 107.4
C64 C61 H78 107.4
O8 C61 H78 107.4
Cu1 C61 H78 106.9
O7 C57 O3 108.9(11)
O7 C57 C60 106.9(12)
O3 C57 C60 115.8(12)
O7 C57 Cu2 67.8(7)
O3 C57 Cu2 42.6(6)
C60 C57 Cu2 139.5(11)
O7 C57 H71 108.3
O3 C57 H71 108.3
C60 C57 H71 108.3
Cu2 C57 H71 111.3
N11 C37 C41 116.7(14)
N11 C37 C36 109.3(13)
C41 C37 C36 133.9(14)
N10 C36 O6 133.3(14)
N10 C36 C37 114.7(14)
O6 C36 C37 111.4(12)
C42 C35 C34 113.9(16)
C42 C35 N10 129.5(14)
C34 C35 N10 115.6(14)
C35 C42 C43 121.8(15)
C35 C42 H38 119.1
C43 C42 H38 119.1
C44 C43 C42 118.8(15)
C44 C43 H37 120.6
C42 C43 H37 120.6
C43 C44 C33 125.2(17)
C43 C44 H36 117.4
C33 C44 H36 117.4
C44 C33 C34 115.1(15)
C44 C33 C32 123.3(14)
C34 C33 C32 121.5(13)
C33 C32 N9 114.4(12)
C33 C32 H40 108.7
N9 C32 H40 108.7
C33 C32 H41 108.7
N9 C32 H41 108.7
H40 C32 H41 107.6
N9 C45 H42 109.5
N9 C45 H43 109.5
H42 C45 H43 109.5
N9 C45 H44 109.5
H42 C45 H44 109.5
H43 C45 H44 109.5
N9 C31 C30 108.4(14)
N9 C31 H45 110.0
C30 C31 H45 110.0
N9 C31 H46 110.0
C30 C31 H46 110.0
H45 C31 H46 108.4
N8 C30 C31 111.2(13)
N8 C30 H47 109.4
C31 C30 H47 109.4
N8 C30 H48 109.4
C31 C30 H48 109.4
H47 C30 H48 108.0
N8 C56 H62 109.5
N8 C56 H63 109.5
H62 C56 H63 109.5
N8 C56 H64 109.5
H62 C56 H64 109.5
H63 C56 H64 109.5
C47 C46 N8 109.8(17)
C47 C46 H60 109.7
N8 C46 H60 109.7
C47 C46 H61 109.7
N8 C46 H61 109.7
H60 C46 H61 108.2
C46 C47 N12 105(2)
C46 C47 H58 110.9
N12 C47 H58 110.9
C46 C47 H59 110.9
N12 C47 H59 110.9
H58 C47 H59 108.9
N12 C48 C49 117.8(15)
N12 C48 H53 107.9
C49 C48 H53 107.9
N12 C48 H54 107.9
C49 C48 H54 107.9
H53 C48 H54 107.2
N12 C55 H55 109.5
N12 C55 H56 109.5
H55 C55 H56 109.5
N12 C55 H57 109.5
H55 C55 H57 109.5
H56 C55 H57 109.5
C54 C49 C50 116.2(15)
C54 C49 C48 124.8(14)
C50 C49 C48 119.0(13)
C49 C54 C53 125.7(15)
C49 C54 H49 117.1
C53 C54 H49 117.1
C54 C53 C52 116.5(13)
C54 C53 H50 121.8
C52 C53 H50 121.8
C51 C52 C53 120.2(14)
C51 C52 H51 119.9
C53 C52 H51 119.9
C52 C51 C50 118.7(14)
C52 C51 N1 120.1(13)
C50 C51 N1 120.1(13)
C49 C50 C51 122.5(14)
C49 C50 H52 118.7
C51 C50 H52 118.7
O2 C1 N1 132.6(14)
O2 C1 C38 117.1(12)
N1 C1 C38 110.2(12)
C33 C34 C35 124.4(14)
C33 C34 H39 117.8
C35 C34 H39 117.8
N7 C17 C18 119.2(14)
N7 C17 C2 112.2(13)
C18 C17 C2 128.5(14)
C17 C18 C19 120.1(18)
C17 C18 H3 120.0
C19 C18 H3 120.0
C20 C19 C18 117.3(16)
C20 C19 H2 121.4
C18 C19 H2 121.4
C16 C20 C19 119.1(15)
C16 C20 H1 120.5
C19 C20 H1 120.5
N7 C16 C20 120.4(15)
N7 C16 C15 118.8(13)
C20 C16 C15 120.7(14)
O5 C15 C16 126.5(15)
O5 C15 N6 123.6(15)
C16 C15 N6 109.6(12)
N6 C14 C13 121.1(15)
N6 C14 C21 120.7(14)
C13 C14 C21 117.7(17)
C22 C21 C14 118.6(16)
C22 C21 H6 120.7
C14 C21 H6 120.7
C21 C22 C23 125.9(16)
C21 C22 H5 117.1
C23 C22 H5 117.1
C12 C23 C22 109.4(17)
C12 C23 H4 125.3
C22 C23 H4 125.3
C13 C12 C23 127.3(17)
C13 C12 C11 118.3(15)
C23 C12 C11 113.6(15)
C14 C13 C12 121.1(17)
C14 C13 H7 119.5
C12 C13 H7 119.5
N5 C11 C12 108.6(12)
N5 C11 H8 110.0
C12 C11 H8 110.0
N5 C11 H9 110.0
C12 C11 H9 110.0
H8 C11 H9 108.4
N5 C24 H10 109.5
N5 C24 H11 109.5
H10 C24 H11 109.5
N5 C24 H12 109.5
H10 C24 H12 109.5
H11 C24 H12 109.5
C9 C10 N5 120.2(18)
C9 C10 H13 107.3
N5 C10 H13 107.3
C9 C10 H14 107.3
N5 C10 H14 107.3
H13 C10 H14 106.9
C10 C9 N4 110.1(16)
C10 C9 H15 109.6
N4 C9 H15 109.6
C10 C9 H16 109.6
N4 C9 H16 109.6
H15 C9 H16 108.2
N4 C25 H17 109.5
N4 C25 H18 109.5
H17 C25 H18 109.5
N4 C25 H19 109.5
H17 C25 H19 109.5
H18 C25 H19 109.5
C7 C8 N4 121.3(16)
C7 C8 H20 107.0
N4 C8 H20 107.0
C7 C8 H21 107.0
N4 C8 H21 107.0
H20 C8 H21 106.7
C8 C7 N3 130.0(14)
C8 C7 H22 104.8
N3 C7 H22 104.8
C8 C7 H23 104.8
N3 C7 H23 104.8
H22 C7 H23 105.8
N3 C26 H24 109.5
N3 C26 H25 109.5
H24 C26 H25 109.5
N3 C26 H26 109.5
H24 C26 H26 109.5
H25 C26 H26 109.5
N3 C6 C5 111.9(12)
N3 C6 H27 109.2
C5 C6 H27 109.2
N3 C6 H28 109.2
C5 C6 H28 109.2
H27 C6 H28 107.9
C4 C5 C27 118.0(13)
C4 C5 C6 118.1(12)
C27 C5 C6 123.9(12)
C28 C27 C5 123.0(14)
C28 C27 H31 118.5
C5 C27 H31 118.5
C27 C28 C29 119.9(14)
C27 C28 H30 120.0
C29 C28 H30 120.0
C28 C29 C3 119.1(12)
C28 C29 H29 120.4
C3 C29 H29 120.4
C3 C4 C5 119.6(13)
C3 C4 H32 120.2
C5 C4 H32 120.2
C4 C3 C29 120.3(12)
C4 C3 N2 117.9(11)
C29 C3 N2 121.6(11)
O4 C2 N2 133.6(13)
O4 C2 C17 115.6(12)
N2 C2 C17 110.7(13)

loop_
_geom_bond_atom_site_label_1
_geom_bond_atom_site_label_2
_geom_bond_distance
Cu2 O3 1.897(9)
Cu2 N11 1.929(12)
Cu2 N10 1.994(12)
Cu2 N1 2.001(10)
Cu2 O7 2.512(9)
Cu2 C57 2.679(14)
Cu1 O1 1.909(9)
Cu1 N7 1.932(12)
Cu1 N2 2.000(11)
Cu1 N6 2.058(11)
Cu1 O8 2.513(9)
Cu1 C61 2.654(14)
Cu1 Na1 3.609(5)
Na1 O1 2.320(11)
Na1 O2 2.334(10)
Na1 N4 2.463(13)
Na1 N5 2.661(13)
Na1 N3 2.768(13)
Na1 N2 4.323(12)
Na1 N6 4.438(12)
Na1 N7 5.326(12)
O2 C1 1.223(15)
O4 C2 1.243(14)
O1 C61 1.353(15)
O5 C15 1.098(15)
O7 C57 1.402(16)
O7 C58 1.429(18)
O6 C36 1.345(15)
O8 C62 1.415(17)
O8 C61 1.440(16)
O3 C57 1.419(16)
N11 C38 1.328(16)
N11 C37 1.349(18)
N7 C17 1.314(17)
N7 C16 1.352(19)
N10 C36 1.228(16)
N10 C35 1.43(2)
N2 C2 1.268(16)
N2 C3 1.440(15)
N1 C1 1.313(16)
N1 C51 1.407(17)
N6 C14 1.33(2)
N6 C15 1.492(17)
N9 C45 1.481(17)
N9 C31 1.482(18)
N9 C32 1.503(18)
N5 C24 1.45(2)
N5 C10 1.47(2)
N5 C11 1.52(2)
N8 C56 1.50(2)
N8 C30 1.53(2)
N8 C46 1.56(2)
N4 C9 1.42(2)
N4 C25 1.455(19)
N4 C8 1.520(19)
N12 C48 1.35(2)
N12 C47 1.44(2)
N12 C55 1.48(2)
N3 C26 1.44(2)
N3 C6 1.440(19)
N3 C7 1.490(15)
C38 C39 1.41(2)
C38 C1 1.535(18)
C62 C63 1.60(2)
C62 H76 0.9900
C62 H77 0.9900
C58 C59 1.39(2)
C58 H69 0.9900
C58 H70 0.9900
C39 C40 1.377(18)
C39 H35 0.9500
C63 C64 1.52(2)
C63 H74 0.9900
C63 H75 0.9900
C59 C60 1.46(2)
C59 H67 0.9900
C59 H68 0.9900
C40 C41 1.347(18)
C40 H34 0.9500
C64 C61 1.43(2)
C64 H72 0.9900
C64 H73 0.9900
C60 C57 1.477(19)
C60 H65 0.9900
C60 H66 0.9900
C41 C37 1.36(2)
C41 H33 0.9500
C61 H78 1.0000
C57 H71 1.0000
C37 C36 1.50(2)
C35 C42 1.37(2)
C35 C34 1.422(19)
C42 C43 1.37(2)
C42 H38 0.9500
C43 C44 1.31(2)
C43 H37 0.9500
C44 C33 1.34(2)
C44 H36 0.9500
C33 C34 1.349(18)
C33 C32 1.481(19)
C32 H40 0.9900
C32 H41 0.9900
C45 H42 0.9800
C45 H43 0.9800
C45 H44 0.9800
C31 C30 1.53(2)
C31 H45 0.9900
C31 H46 0.9900
C30 H47 0.9900
C30 H48 0.9900
C56 H62 0.9800
C56 H63 0.9800
C56 H64 0.9800
C46 C47 1.40(2)
C46 H60 0.9900
C46 H61 0.9900
C47 H58 0.9900
C47 H59 0.9900
C48 C49 1.46(2)
C48 H53 0.9900
C48 H54 0.9900
C55 H55 0.9800
C55 H56 0.9800
C55 H57 0.9800
C49 C54 1.302(18)
C49 C50 1.385(18)
C54 C53 1.40(2)
C54 H49 0.9500
C53 C52 1.406(18)
C53 H50 0.9500
C52 C51 1.349(18)
C52 H51 0.9500
C51 C50 1.400(18)
C50 H52 0.9500
C34 H39 0.9500
C17 C18 1.35(2)
C17 C2 1.504(17)
C18 C19 1.449(18)
C18 H3 0.9500
C19 C20 1.40(2)
C19 H2 0.9500
C20 C16 1.35(2)
C20 H1 0.9500
C16 C15 1.46(2)
C14 C13 1.36(2)
C14 C21 1.44(2)
C21 C22 1.339(19)
C21 H6 0.9500
C22 C23 1.48(2)
C22 H5 0.9500
C23 C12 1.38(2)
C23 H4 0.9500
C12 C13 1.36(2)
C12 C11 1.61(2)
C13 H7 0.9500
C11 H8 0.9900
C11 H9 0.9900
C24 H10 0.9800
C24 H11 0.9800
C24 H12 0.9800
C10 C9 1.36(2)
C10 H13 0.9900
C10 H14 0.9900
C9 H15 0.9900
C9 H16 0.9900
C25 H17 0.9800
C25 H18 0.9800
C25 H19 0.9800
C8 C7 1.239(17)
C8 H20 0.9900
C8 H21 0.9900
C7 H22 0.9900
C7 H23 0.9900
C26 H24 0.9800
C26 H25 0.9800
C26 H26 0.9800
C6 C5 1.484(18)
C6 H27 0.9900
C6 H28 0.9900
C5 C4 1.413(18)
C5 C27 1.421(18)
C27 C28 1.349(18)
C27 H31 0.9500
C28 C29 1.394(17)
C28 H30 0.9500
C29 C3 1.439(16)
C29 H29 0.9500
C4 C3 1.393(17)
C4 H32 0.9500

loop_
_geom_torsion_atom_site_label_1
_geom_torsion_atom_site_label_2
_geom_torsion_atom_site_label_3
_geom_torsion_atom_site_label_4
_geom_torsion
N7 Cu1 O1 C61 29(12)
N2 Cu1 O1 C61 74.8(9)
N6 Cu1 O1 C61 -106.3(9)
O8 Cu1 O1 C61 -12.2(8)
O3 Cu2 O7 C57 9.3(7)
N11 Cu2 O7 C57 -172.2(8)
N10 Cu2 O7 C57 104.7(8)
N1 Cu2 O7 C57 -93.1(8)
O3 Cu2 O7 C58 -94.7(11)
N11 Cu2 O7 C58 83.8(11)
N10 Cu2 O7 C58 0.7(11)
N1 Cu2 O7 C58 162.9(10)
C57 Cu2 O7 C58 -104.0(13)
O1 Cu1 O8 C62 -93.7(11)
N7 Cu1 O8 C62 87.9(12)
N2 Cu1 O8 C62 165.1(11)
N6 Cu1 O8 C62 2.4(12)
C61 Cu1 O8 C62 -104.8(14)
O1 Cu1 O8 C61 11.1(8)
N7 Cu1 O8 C61 -167.3(8)
N2 Cu1 O8 C61 -90.1(8)
N6 Cu1 O8 C61 107.2(8)
N11 Cu2 O3 C57 -128(17)
N10 Cu2 O3 C57 -107.5(8)
N1 Cu2 O3 C57 74.9(8)
O7 Cu2 O3 C57 -9.5(7)
O3 Cu2 N11 C38 -154(17)
N10 Cu2 N11 C38 -174.2(10)
N1 Cu2 N11 C38 3.6(9)
O7 Cu2 N11 C38 88.6(9)
C57 Cu2 N11 C38 80.4(13)
O3 Cu2 N11 C37 31(18)
N10 Cu2 N11 C37 10.5(10)
N1 Cu2 N11 C37 -171.7(10)
O7 Cu2 N11 C37 -86.7(10)
C57 Cu2 N11 C37 -94.9(13)
O1 Cu1 N7 C17 45(12)
N2 Cu1 N7 C17 -0.9(5)
N6 Cu1 N7 C17 -179.3(6)
O8 Cu1 N7 C17 85.7(6)
C61 Cu1 N7 C17 72.5(11)
O1 Cu1 N7 C16 -129(12)
N2 Cu1 N7 C16 -175.6(9)
N6 Cu1 N7 C16 6.0(9)
O8 Cu1 N7 C16 -89.0(9)
C61 Cu1 N7 C16 -102.2(12)
O3 Cu2 N10 C36 167.1(12)
N11 Cu2 N10 C36 -13.4(13)
N1 Cu2 N10 C36 -19(2)
O7 Cu2 N10 C36 104.9(13)
C57 Cu2 N10 C36 136.6(13)
O3 Cu2 N10 C35 -2.9(14)
N11 Cu2 N10 C35 176.6(14)
N1 Cu2 N10 C35 170.7(12)
O7 Cu2 N10 C35 -65.1(14)
C57 Cu2 N10 C35 -33.4(14)
O1 Cu1 N2 C2 175.3(9)
N7 Cu1 N2 C2 -6.3(9)
N6 Cu1 N2 C2 -1.6(19)
O8 Cu1 N2 C2 -124.4(9)
C61 Cu1 N2 C2 -156.7(10)
O1 Cu1 N2 C3 -5.3(10)
N7 Cu1 N2 C3 173.1(10)
N6 Cu1 N2 C3 177.8(12)
O8 Cu1 N2 C3 55.0(9)
C61 Cu1 N2 C3 22.7(9)
O3 Cu2 N1 C1 171.4(9)
N11 Cu2 N1 C1 -8.0(9)
N10 Cu2 N1 C1 -2(2)
O7 Cu2 N1 C1 -128.2(9)
C57 Cu2 N1 C1 -159.3(10)
O3 Cu2 N1 C51 -2.7(12)
N11 Cu2 N1 C51 177.9(12)
N10 Cu2 N1 C51 -176.3(14)
O7 Cu2 N1 C51 57.7(11)
C57 Cu2 N1 C51 26.6(12)
O1 Cu1 N6 C14 -13.5(15)
N7 Cu1 N6 C14 168.0(14)
N2 Cu1 N6 C14 163.4(12)
O8 Cu1 N6 C14 -74.5(14)
C61 Cu1 N6 C14 -42.5(15)
O1 Cu1 N6 C15 175.7(9)
N7 Cu1 N6 C15 -2.7(9)
N2 Cu1 N6 C15 -7(2)
O8 Cu1 N6 C15 114.7(9)
C61 Cu1 N6 C15 146.7(9)
C37 N11 C38 C39 4.4(19)
Cu2 N11 C38 C39 -170.7(10)
C37 N11 C38 C1 175.6(11)
Cu2 N11 C38 C1 0.5(14)
C61 O8 C62 C63 4.1(16)
Cu1 O8 C62 C63 91.1(13)
C57 O7 C58 C59 -0.3(19)
Cu2 O7 C58 C59 88.3(16)
N11 C38 C39 C40 -7.4(19)
C1 C38 C39 C40 -177.5(12)
O8 C62 C63 C64 17.4(17)
O7 C58 C59 C60 21(2)
C38 C39 C40 C41 5(2)
C62 C63 C64 C61 -31.9(18)
C58 C59 C60 C57 -32(2)
C39 C40 C41 C37 1(2)
Cu1 O1 C61 C64 143.7(12)
Cu1 O1 C61 O8 19.9(13)
C63 C64 C61 O1 -86.8(18)
C63 C64 C61 O8 37.0(18)
C63 C64 C61 Cu1 -43(3)
C62 O8 C61 O1 100.8(13)
Cu1 O8 C61 O1 -14.5(10)
C62 O8 C61 C64 -26.6(17)
Cu1 O8 C61 C64 -141.9(13)
C62 O8 C61 Cu1 115.3(10)
N7 Cu1 C61 O1 -178.0(9)
N2 Cu1 C61 O1 -108.6(9)
N6 Cu1 C61 O1 80.2(9)
O8 Cu1 C61 O1 159.8(14)
O1 Cu1 C61 C64 -66(2)
N7 Cu1 C61 C64 116(2)
N2 Cu1 C61 C64 -175(2)
N6 Cu1 C61 C64 14(2)
O8 Cu1 C61 C64 93(2)
O1 Cu1 C61 O8 -159.8(14)
N7 Cu1 C61 O8 22.2(14)
N2 Cu1 C61 O8 91.6(8)
N6 Cu1 C61 O8 -79.6(8)
C58 O7 C57 O3 105.6(13)
Cu2 O7 C57 O3 -11.5(9)
C58 O7 C57 C60 -20.2(16)
Cu2 O7 C57 C60 -137.3(11)
C58 O7 C57 Cu2 117.1(10)
Cu2 O3 C57 O7 15.8(12)
Cu2 O3 C57 C60 136.3(11)
C59 C60 C57 O7 31.6(17)
C59 C60 C57 O3 -89.9(16)
C59 C60 C57 Cu2 -44(2)
O3 Cu2 C57 O7 -163.8(12)
N11 Cu2 C57 O7 13.8(14)
N10 Cu2 C57 O7 -83.7(8)
N1 Cu2 C57 O7 87.6(7)
N11 Cu2 C57 O3 177.6(9)
N10 Cu2 C57 O3 80.1(9)
N1 Cu2 C57 O3 -108.6(8)
O7 Cu2 C57 O3 163.8(12)
O3 Cu2 C57 C60 -73.5(16)
N11 Cu2 C57 C60 104.2(17)
N10 Cu2 C57 C60 6.6(17)
N1 Cu2 C57 C60 178.0(16)
O7 Cu2 C57 C60 90.3(17)
C38 N11 C37 C41 1.9(19)
Cu2 N11 C37 C41 176.9(10)
C38 N11 C37 C36 178.2(11)
Cu2 N11 C37 C36 -6.8(14)
C40 C41 C37 N11 -5(2)
C40 C41 C37 C36 -180.0(14)
C35 N10 C36 O6 -6(3)
Cu2 N10 C36 O6 -176.7(12)
C35 N10 C36 C37 -175.9(13)
Cu2 N10 C36 C37 13.4(18)
N11 C37 C36 N10 -4.5(18)
C41 C37 C36 N10 171.0(16)
N11 C37 C36 O6 -176.6(11)
C41 C37 C36 O6 -1(2)
C36 N10 C35 C42 -30(3)
Cu2 N10 C35 C42 140.2(13)
C36 N10 C35 C34 138.0(14)
Cu2 N10 C35 C34 -52.0(18)
C34 C35 C42 C43 9(2)
N10 C35 C42 C43 176.9(15)
C35 C42 C43 C44 -3(2)
C42 C43 C44 C33 -5(3)
C43 C44 C33 C34 6(3)
C43 C44 C33 C32 -171.7(15)
C44 C33 C32 N9 -123.5(16)
C34 C33 C32 N9 59.2(18)
C45 N9 C32 C33 64.5(15)
C31 N9 C32 C33 -172.4(12)
C45 N9 C31 C30 -66.0(18)
C32 N9 C31 C30 177.9(14)
C56 N8 C30 C31 -66.2(17)
C46 N8 C30 C31 173.9(14)
N9 C31 C30 N8 -64.9(18)
C56 N8 C46 C47 156.0(18)
C30 N8 C46 C47 -79(2)
N8 C46 C47 N12 -78(2)
C48 N12 C47 C46 -83(2)
C55 N12 C47 C46 165.7(19)
C47 N12 C48 C49 -169.5(18)
C55 N12 C48 C49 -68.6(18)
N12 C48 C49 C54 122.4(19)
N12 C48 C49 C50 -57(2)
C50 C49 C54 C53 1(2)
C48 C49 C54 C53 -178.7(16)
C49 C54 C53 C52 2(2)
C54 C53 C52 C51 -5(2)
C53 C52 C51 C50 5(2)
C53 C52 C51 N1 173.3(14)
C1 N1 C51 C52 66.0(19)
Cu2 N1 C51 C52 -119.8(14)
C1 N1 C51 C50 -126.1(14)
Cu2 N1 C51 C50 48.1(18)
C54 C49 C50 C51 -1(2)
C48 C49 C50 C51 178.6(14)
C52 C51 C50 C49 -2(2)
N1 C51 C50 C49 -170.2(13)
C51 N1 C1 O2 5(2)
Cu2 N1 C1 O2 -170.0(12)
C51 N1 C1 C38 -175.5(11)
Cu2 N1 C1 C38 9.9(14)
N11 C38 C1 O2 173.1(11)
C39 C38 C1 O2 -16(2)
N11 C38 C1 N1 -6.7(16)
C39 C38 C1 N1 163.9(13)
C44 C33 C34 C35 1(2)
C32 C33 C34 C35 178.8(13)
C42 C35 C34 C33 -8(2)
N10 C35 C34 C33 -177.9(13)
C16 N7 C17 C18 -3.5(12)
Cu1 N7 C17 C18 -177.8(9)
C16 N7 C17 C2 -179.1(11)
Cu1 N7 C17 C2 6.6(8)
N7 C17 C18 C19 4.6(16)
C2 C17 C18 C19 179.4(11)
C17 C18 C19 C20 -3.5(19)
C18 C19 C20 C16 1.2(19)
C17 N7 C16 C20 1.2(16)
Cu1 N7 C16 C20 175.6(10)
C17 N7 C16 C15 177.2(9)
Cu1 N7 C16 C15 -8.4(15)
C19 C20 C16 N7 -0.1(19)
C19 C20 C16 C15 -176.0(12)
N7 C16 C15 O5 179.7(14)
C20 C16 C15 O5 -4(2)
N7 C16 C15 N6 5.6(17)
C20 C16 C15 N6 -178.4(12)
C14 N6 C15 O5 14(2)
Cu1 N6 C15 O5 -174.9(12)
C14 N6 C15 C16 -172.0(14)
Cu1 N6 C15 C16 -0.6(14)
C15 N6 C14 C13 134.6(14)
Cu1 N6 C14 C13 -35(2)
C15 N6 C14 C21 -53(2)
Cu1 N6 C14 C21 137.1(12)
N6 C14 C21 C22 -174.4(14)
C13 C14 C21 C22 -2(2)
C14 C21 C22 C23 1(2)
C21 C22 C23 C12 2(2)
C22 C23 C12 C13 -3(2)
C22 C23 C12 C11 -172.0(13)
N6 C14 C13 C12 173.0(14)
C21 C14 C13 C12 0(2)
C23 C12 C13 C14 2(3)
C11 C12 C13 C14 170.8(13)
C24 N5 C11 C12 61.8(18)
C10 N5 C11 C12 -171.5(14)
C13 C12 C11 N5 60.6(19)
C23 C12 C11 N5 -129.5(15)
C24 N5 C10 C9 -67(3)
C11 N5 C10 C9 171(2)
N5 C10 C9 N4 -55(3)
C25 N4 C9 C10 -84(2)
C8 N4 C9 C10 165.6(18)
C9 N4 C8 C7 -135(2)
C25 N4 C8 C7 110(2)
N4 C8 C7 N3 19(3)
C26 N3 C7 C8 96(2)
C6 N3 C7 C8 -143(2)
C26 N3 C6 C5 -66.2(15)
C7 N3 C6 C5 165.6(11)
N3 C6 C5 C4 -59.5(18)
N3 C6 C5 C27 123.1(16)
C4 C5 C27 C28 2(2)
C6 C5 C27 C28 179.7(16)
C5 C27 C28 C29 -4(2)
C27 C28 C29 C3 3(2)
C27 C5 C4 C3 0(2)
C6 C5 C4 C3 -177.7(13)
C5 C4 C3 C29 -1(2)
C5 C4 C3 N2 -175.3(12)
C28 C29 C3 C4 -0.7(19)
C28 C29 C3 N2 174.0(13)
C2 N2 C3 C4 -126.9(13)
Cu1 N2 C3 C4 53.7(14)
C2 N2 C3 C29 58.4(16)
Cu1 N2 C3 C29 -121.0(11)
C3 N2 C2 O4 7(2)
Cu1 N2 C2 O4 -173.5(12)
C3 N2 C2 C17 -168.5(10)
Cu1 N2 C2 C17 10.9(13)
N7 C17 C2 O4 172.6(9)
C18 C17 C2 O4 -2.6(18)
N7 C17 C2 N2 -11.0(12)
C18 C17 C2 N2 173.8(11)
